data_4512525
loop_
_publ_author_name
Pratibha,
'Verma, Sandeep'

_publ_section_title
;
 Imine Component Based Modified Adenine Nucleobase--Metal Frameworks
;
_journal_issue 1
_journal_name_full 'Crystal Growth &amp; Design'
_journal_page_first 510
_journal_paper_doi 10.1021/cg5016498
_journal_volume 15
_journal_year 2015
_chemical_formula_sum 'C30 H30 N14 O12 Zn2'
_chemical_formula_weight 909.44
_chemical_name_systematic
;
 ?
;
_space_group_IT_number 2
_symmetry_cell_setting triclinic
_symmetry_space_group_name_Hall '-P 1'
_symmetry_space_group_name_H-M 'P -1'
_atom_sites_solution_hydrogens geom
_atom_sites_solution_primary direct
_atom_sites_solution_secondary difmap
_audit_creation_method SHELXL-97
_cell_angle_alpha 116.158(5)
_cell_angle_beta 93.181(5)
_cell_angle_gamma 104.923(5)
_cell_formula_units_Z 1
_cell_length_a 8.950(5)
_cell_length_b 10.672(5)
_cell_length_c 11.648(5)
_cell_measurement_reflns_used 3440
_cell_measurement_temperature 100(2)
_cell_measurement_theta_max 25.50
_cell_measurement_theta_min 2.18
_cell_volume 946.4(8)
_computing_structure_refinement 'SHELXL-97 (Sheldrick, 1997)'
_diffrn_ambient_temperature 100(2)
_diffrn_measured_fraction_theta_full 0.974
_diffrn_measured_fraction_theta_max 0.974
_diffrn_measurement_device_type 'Bruker D8 Advance diffractometer'
_diffrn_measurement_method \q/2\q
_diffrn_radiation_monochromator graphite
_diffrn_radiation_source 'fine-focus sealed tube'
_diffrn_radiation_type MoK\a
_diffrn_radiation_wavelength 0.71069
_diffrn_reflns_av_R_equivalents 0.0265
_diffrn_reflns_av_sigmaI/netI 0.0621
_diffrn_reflns_limit_h_max 10
_diffrn_reflns_limit_h_min -10
_diffrn_reflns_limit_k_max 12
_diffrn_reflns_limit_k_min -9
_diffrn_reflns_limit_l_max 11
_diffrn_reflns_limit_l_min -14
_diffrn_reflns_number 5117
_diffrn_reflns_theta_full 25.50
_diffrn_reflns_theta_max 25.50
_diffrn_reflns_theta_min 2.18
_exptl_absorpt_coefficient_mu 1.347
_exptl_absorpt_correction_T_max 0.774
_exptl_absorpt_correction_T_min 0.761
_exptl_absorpt_correction_type psi-scan
_exptl_absorpt_process_details '(North et al., 1968)'
_exptl_crystal_colour Colorless
_exptl_crystal_density_diffrn 1.596
_exptl_crystal_density_method 'not measured'
_exptl_crystal_description Blockshape
_exptl_crystal_F_000 464
_exptl_crystal_size_max 0.21
_exptl_crystal_size_mid 0.20
_exptl_crystal_size_min 0.19
_refine_diff_density_max 0.707
_refine_diff_density_min -0.647
_refine_diff_density_rms 0.151
_refine_ls_extinction_method none
_refine_ls_goodness_of_fit_ref 0.945
_refine_ls_hydrogen_treatment mixed
_refine_ls_matrix_type full
_refine_ls_number_parameters 265
_refine_ls_number_reflns 3440
_refine_ls_number_restraints 1
_refine_ls_restrained_S_all 0.945
_refine_ls_R_factor_all 0.0875
_refine_ls_R_factor_gt 0.0609
_refine_ls_shift/su_max 0.000
_refine_ls_shift/su_mean 0.000
_refine_ls_structure_factor_coef Fsqd
_refine_ls_weighting_details 'calc w=1/[\s^2^(Fo^2^)+(0.1700P)^2^+1.1500P] where P=(Fo^2^+2Fc^2^)/3'
_refine_ls_weighting_scheme calc
_refine_ls_wR_factor_gt 0.1729
_refine_ls_wR_factor_ref 0.2377
_reflns_number_gt 2528
_reflns_number_total 3440
_reflns_threshold_expression >2sigma(I)
_cod_data_source_file cg5016498_si_002.cif
_cod_data_source_block Complex2
_cod_depositor_comments
;
The following automatic conversions were performed:

'_symmetry_cell_setting' value 'Triclinic' changed to 'triclinic'
according to
/home/saulius/struct/COD-crude-data--automatic-downloads/rss-feeds/ACS/lib/dictionaries/cif_core.dic
dictionary named 'cif_core.dic' version 2.4.2 from 2011-04-26.

Automatic conversion script
Id: cif_fix_values 2935 2014-11-11 08:27:57Z andrius 

 Adding full bibliography for 4512523--4512528.cif.
;
_cod_original_sg_symbol_H-M P-1
_cod_database_code 4512525

loop_
_symmetry_equiv_pos_as_xyz
'x, y, z'
'-x, -y, -z'

loop_
_atom_site_label
_atom_site_type_symbol
_atom_site_fract_x
_atom_site_fract_y
_atom_site_fract_z
_atom_site_U_iso_or_equiv
_atom_site_adp_type
_atom_site_occupancy
_atom_site_symmetry_multiplicity
_atom_site_calc_flag
_atom_site_refinement_flags
Zn1 Zn 0.94499(8) 0.40414(7) 0.07368(6) 0.0393(3) Uani 1 1 d .
N3A N 0.9714(6) 0.5549(5) 0.2717(5) 0.0386(11) Uani 1 1 d .
O1A O 0.8516(5) 0.4627(5) -0.0483(4) 0.0397(10) Uani 1 1 d .
N9A N 0.8184(7) 0.3985(6) 0.3566(5) 0.0440(12) Uani 1 1 d .
C10A C 0.8226(8) 0.2518(7) 0.2579(6) 0.0453(15) Uani 1 1 d .
H10A H 0.9269 0.2615 0.2368 0.054 Uiso 1 1 calc R
H10B H 0.8032 0.1851 0.2951 0.054 Uiso 1 1 calc R
N1A N 1.0163(6) 0.8107(6) 0.4139(5) 0.0465(13) Uani 1 1 d .
C6A C 0.9346(8) 0.7843(7) 0.4996(6) 0.0449(15) Uani 1 1 d .
N1N N 1.0433(8) 0.1607(7) -0.0432(7) 0.0565(15) Uani 1 1 d .
C15A C 0.7022(7) 0.4202(7) -0.1073(6) 0.0391(14) Uani 1 1 d .
C16A C 0.6649(8) 0.4593(8) -0.2014(7) 0.0479(16) Uani 1 1 d .
H16A H 0.7456 0.5130 -0.2244 0.057 Uiso 1 1 calc R
O1N O 1.0576(6) 0.2542(5) 0.0680(5) 0.0607(13) Uani 1 1 d .
N7A N 0.7837(8) 0.5748(7) 0.5409(6) 0.0545(15) Uani 1 1 d .
C5A C 0.8699(8) 0.6368(7) 0.4744(6) 0.0423(14) Uani 1 1 d .
C4A C 0.8929(7) 0.5310(7) 0.3601(6) 0.0412(14) Uani 1 1 d .
N12A N 0.7237(6) 0.2773(6) 0.0708(5) 0.0431(12) Uani 1 1 d .
N6A N 0.9199(8) 0.8995(6) 0.6035(6) 0.0620(17) Uani 1 1 d .
H6AA H 0.9617 0.9871 0.6143 0.074 Uiso 1 1 calc R
H6AB H 0.8687 0.8862 0.6596 0.074 Uiso 1 1 calc R
C8A C 0.7555(10) 0.4323(8) 0.4674(7) 0.0561(18) Uani 1 1 d .
H8A H 0.6988 0.3618 0.4885 0.067 Uiso 1 1 calc R
C2A C 1.0300(8) 0.6986(7) 0.3095(6) 0.0422(14) Uani 1 1 d .
H2A H 1.0886 0.7227 0.2545 0.051 Uiso 1 1 calc R
O1W O 1.2900(8) 0.2060(8) 0.2342(7) 0.0876(19) Uani 1 1 d G
H1WA H 1.2537 0.2780 0.2623 0.131 Uiso 1 1 d G
H1WB H 1.2154 0.1267 0.1868 0.131 Uiso 1 1 d G
C11A C 0.7036(9) 0.1878(8) 0.1360(7) 0.0540(17) Uani 1 1 d .
H11A H 0.7098 0.0917 0.0766 0.065 Uiso 1 1 calc R
H11B H 0.5992 0.1740 0.1570 0.065 Uiso 1 1 calc R
C17A C 0.5098(9) 0.4204(9) -0.2621(8) 0.0604(19) Uani 1 1 d .
H17A H 0.4875 0.4476 -0.3252 0.073 Uiso 1 1 calc R
C14A C 0.5815(8) 0.3377(8) -0.0738(7) 0.0500(16) Uani 1 1 d .
O2N O 1.1189(10) 0.0690(8) -0.0651(8) 0.105(3) Uani 1 1 d .
C19A C 0.4231(9) 0.2992(10) -0.1392(9) 0.070(2) Uani 1 1 d .
H19A H 0.3407 0.2433 -0.1195 0.084 Uiso 1 1 calc R
C18A C 0.3902(9) 0.3417(10) -0.2285(9) 0.070(2) Uani 1 1 d .
H18A H 0.2861 0.3175 -0.2672 0.084 Uiso 1 1 calc R
O3N O 0.9609(12) 0.1542(8) -0.1325(6) 0.112(3) Uani 1 1 d .
C13A C 0.5960(8) 0.2723(8) 0.0093(7) 0.0516(17) Uani 1 1 d .
H13A H 0.5020 0.2202 0.0201 0.062 Uiso 1 1 calc R
O1M O 1.4941(14) 0.1038(17) 0.3320(18) 0.216(7) Uani 1 1 d D
C1M C 1.440(2) 0.0000(18) 0.362(2) 0.172(7) Uani 1 1 d D

loop_
_atom_site_aniso_label
_atom_site_aniso_U_11
_atom_site_aniso_U_22
_atom_site_aniso_U_33
_atom_site_aniso_U_23
_atom_site_aniso_U_13
_atom_site_aniso_U_12
Zn1 0.0396(5) 0.0404(5) 0.0385(5) 0.0181(3) 0.0047(3) 0.0151(3)
N3A 0.047(3) 0.039(3) 0.030(2) 0.013(2) 0.005(2) 0.019(2)
O1A 0.030(2) 0.049(2) 0.044(2) 0.025(2) 0.0042(17) 0.0126(18)
N9A 0.059(3) 0.038(3) 0.041(3) 0.021(2) 0.013(2) 0.019(2)
C10A 0.057(4) 0.037(3) 0.052(4) 0.029(3) 0.011(3) 0.015(3)
N1A 0.047(3) 0.045(3) 0.045(3) 0.019(3) 0.010(2) 0.014(2)
C6A 0.046(4) 0.044(4) 0.037(3) 0.012(3) 0.002(3) 0.016(3)
N1N 0.071(4) 0.052(4) 0.063(4) 0.037(3) 0.026(3) 0.023(3)
C15A 0.028(3) 0.041(3) 0.044(3) 0.017(3) 0.003(2) 0.010(2)
C16A 0.039(3) 0.057(4) 0.053(4) 0.031(3) 0.007(3) 0.015(3)
O1N 0.065(3) 0.045(3) 0.071(4) 0.022(3) 0.010(3) 0.029(2)
N7A 0.071(4) 0.061(4) 0.045(3) 0.033(3) 0.020(3) 0.025(3)
C5A 0.050(4) 0.050(4) 0.031(3) 0.017(3) 0.012(3) 0.025(3)
C4A 0.044(3) 0.041(3) 0.041(3) 0.021(3) -0.002(3) 0.017(3)
N12A 0.046(3) 0.040(3) 0.039(3) 0.017(2) 0.003(2) 0.012(2)
N6A 0.094(5) 0.043(3) 0.046(3) 0.015(3) 0.031(3) 0.024(3)
C8A 0.076(5) 0.058(5) 0.049(4) 0.034(4) 0.022(4) 0.028(4)
C2A 0.049(4) 0.040(3) 0.035(3) 0.014(3) 0.009(3) 0.016(3)
O1W 0.103(5) 0.097(5) 0.089(5) 0.053(4) 0.035(4) 0.053(4)
C11A 0.060(4) 0.045(4) 0.058(4) 0.025(3) 0.003(3) 0.018(3)
C17A 0.047(4) 0.078(5) 0.059(4) 0.035(4) 0.002(3) 0.020(4)
C14A 0.039(3) 0.061(4) 0.054(4) 0.029(3) 0.009(3) 0.016(3)
O2N 0.140(7) 0.086(5) 0.152(7) 0.077(5) 0.088(6) 0.087(5)
C19A 0.036(4) 0.096(6) 0.092(6) 0.062(5) 0.006(4) 0.011(4)
C18A 0.038(4) 0.099(7) 0.083(6) 0.056(5) -0.005(4) 0.016(4)
O3N 0.201(9) 0.104(6) 0.045(3) 0.028(4) 0.022(4) 0.085(6)
C13A 0.037(4) 0.056(4) 0.063(4) 0.031(4) 0.006(3) 0.010(3)
O1M 0.114(8) 0.249(15) 0.37(2) 0.228(17) 0.049(11) 0.045(9)
C1M 0.22(2) 0.137(14) 0.215(19) 0.120(15) 0.063(16) 0.067(14)

loop_
_atom_type_symbol
_atom_type_description
_atom_type_scat_dispersion_real
_atom_type_scat_dispersion_imag
_atom_type_scat_source
C C 0.0033 0.0016 'International Tables Vol C Tables 4.2.6.8 and 6.1.1.4'
H H 0.0000 0.0000 'International Tables Vol C Tables 4.2.6.8 and 6.1.1.4'
N N 0.0061 0.0033 'International Tables Vol C Tables 4.2.6.8 and 6.1.1.4'
O O 0.0106 0.0060 'International Tables Vol C Tables 4.2.6.8 and 6.1.1.4'
Zn Zn 0.2839 1.4301 'International Tables Vol C Tables 4.2.6.8 and 6.1.1.4'

loop_
_geom_angle_atom_site_label_1
_geom_angle_atom_site_label_2
_geom_angle_atom_site_label_3
_geom_angle
_geom_angle_site_symmetry_3
O1A Zn1 N12A 91.53(19) .
O1A Zn1 O1N 139.3(2) .
N12A Zn1 O1N 94.8(2) .
O1A Zn1 N3A 113.16(18) .
N12A Zn1 N3A 92.2(2) .
O1N Zn1 N3A 106.8(2) .
O1A Zn1 O1A 77.81(17) 2_765
N12A Zn1 O1A 169.22(18) 2_765
O1N Zn1 O1A 92.36(19) 2_765
N3A Zn1 O1A 93.48(19) 2_765
C2A N3A C4A 111.2(5) .
C2A N3A Zn1 118.7(4) .
C4A N3A Zn1 126.8(4) .
C15A O1A Zn1 129.3(4) .
C15A O1A Zn1 128.3(4) 2_765
Zn1 O1A Zn1 102.19(17) 2_765
C8A N9A C4A 106.1(5) .
C8A N9A C10A 128.1(6) .
C4A N9A C10A 125.5(5) .
C11A C10A N9A 112.4(5) .
C2A N1A C6A 118.9(6) .
N6A C6A N1A 117.9(6) .
N6A C6A C5A 123.7(6) .
N1A C6A C5A 118.4(6) .
O3N N1N O1N 121.4(7) .
O3N N1N O2N 120.0(7) .
O1N N1N O2N 118.5(8) .
O1A C15A C16A 120.1(6) .
O1A C15A C14A 120.5(6) .
C16A C15A C14A 119.3(6) .
C15A C16A C17A 121.6(7) .
N1N O1N Zn1 110.7(5) .
C8A N7A C5A 103.9(6) .
N7A C5A C4A 111.6(6) .
N7A C5A C6A 132.5(6) .
C4A C5A C6A 115.9(6) .
N3A C4A C5A 126.6(6) .
N3A C4A N9A 128.4(6) .
C5A C4A N9A 105.1(6) .
C13A N12A C11A 115.9(6) .
C13A N12A Zn1 122.0(5) .
C11A N12A Zn1 122.1(4) .
N7A C8A N9A 113.3(6) .
N1A C2A N3A 129.0(6) .
N12A C11A C10A 113.8(6) .
C18A C17A C16A 119.6(7) .
C15A C14A C19A 117.3(6) .
C15A C14A C13A 128.0(6) .
C19A C14A C13A 114.4(6) .
C18A C19A C14A 122.0(8) .
C19A C18A C17A 120.1(7) .
N12A C13A C14A 127.9(7) .

loop_
_geom_bond_atom_site_label_1
_geom_bond_atom_site_label_2
_geom_bond_distance
_geom_bond_site_symmetry_2
Zn1 O1A 2.007(4) .
Zn1 N12A 2.081(6) .
Zn1 O1N 2.080(5) .
Zn1 N3A 2.107(5) .
Zn1 O1A 2.126(4) 2_765
N3A C2A 1.336(8) .
N3A C4A 1.356(8) .
O1A C15A 1.333(7) .
O1A Zn1 2.126(4) 2_765
N9A C8A 1.374(9) .
N9A C4A 1.380(8) .
N9A C10A 1.491(8) .
C10A C11A 1.489(10) .
N1A C2A 1.317(8) .
N1A C6A 1.355(9) .
C6A N6A 1.335(8) .
C6A C5A 1.416(9) .
N1N O3N 1.206(9) .
N1N O1N 1.211(8) .
N1N O2N 1.274(9) .
C15A C16A 1.387(9) .
C15A C14A 1.398(9) .
C16A C17A 1.391(9) .
N7A C8A 1.319(9) .
N7A C5A 1.374(9) .
C5A C4A 1.384(8) .
N12A C13A 1.291(8) .
N12A C11A 1.445(9) .
C17A C18A 1.371(11) .
C14A C19A 1.436(10) .
C14A C13A 1.438(10) .
C19A C18A 1.351(11) .
O1M C1M 1.289(14) .
